data_7243425
loop_
_publ_author_name
'Divya, Indira S.'
'Amrutha, Surendran'
'SeethaLekshmi, Sunil'
'Varughese, Sunil'

_publ_section_title
;
 Molecular salts of quinine: a crystal engineering route to enhance the
 aqueous solubility
;
_journal_issue 39
_journal_name_full CrystEngComm
_journal_page_first 6942
_journal_page_last 6951
_journal_paper_doi 10.1039/D1CE00791B
_journal_volume 23
_journal_year 2021
_chemical_formula_moiety 'C20 H25 N2 O2, C7 H5 O4'
_chemical_formula_sum 'C27 H30 N2 O6'
_chemical_formula_weight 478.53
_space_group_crystal_system orthorhombic
_space_group_IT_number 19
_space_group_name_Hall 'P 2ac 2ab'
_space_group_name_H-M_alt 'P 21 21 21'
_atom_sites_solution_hydrogens mixed
_atom_sites_solution_primary iterative
_audit_creation_date 2020-10-12
_audit_creation_method
;
Olex2 1.3
(compiled 2020.07.16 svn.r6f6c53a7 for OlexSys, GUI svn.r6139)
;
_audit_update_record
;
2020-10-13 deposited with the CCDC.	2021-08-23 downloaded from the CCDC.
;
_cell_angle_alpha 90
_cell_angle_beta 90
_cell_angle_gamma 90
_cell_formula_units_Z 4
_cell_length_a 8.978(4)
_cell_length_b 9.713(5)
_cell_length_c 28.903(14)
_cell_measurement_reflns_used 2778
_cell_measurement_temperature 298(2)
_cell_measurement_theta_max 27.5
_cell_measurement_theta_min 3.1
_cell_volume 2520(2)
_computing_molecular_graphics 'Olex2 1.3 (Dolomanov et al., 2009)'
_computing_publication_material 'Olex2 1.3 (Dolomanov et al., 2009)'
_computing_structure_refinement 'SHELXL 2018/3 (Sheldrick, 2015)'
_computing_structure_solution 'olex2.solve 1.3 (Bourhis et al., 2015)'
_diffrn_ambient_temperature 298(2)
_diffrn_measured_fraction_theta_full 0.995
_diffrn_measured_fraction_theta_max 0.995
_diffrn_measurement_device_type 'Rigaku Saturn724+ (4x4 bin mode)'
_diffrn_measurement_method 'profile data from \w-scans'
_diffrn_radiation_monochromator graphite
_diffrn_radiation_type MoK\a
_diffrn_radiation_wavelength 0.71073
_diffrn_reflns_av_R_equivalents 0.1155
_diffrn_reflns_av_unetI/netI 0.1201
_diffrn_reflns_Laue_measured_fraction_full 0.995
_diffrn_reflns_Laue_measured_fraction_max 0.995
_diffrn_reflns_limit_h_max 10
_diffrn_reflns_limit_h_min -10
_diffrn_reflns_limit_k_max 11
_diffrn_reflns_limit_k_min -11
_diffrn_reflns_limit_l_max 34
_diffrn_reflns_limit_l_min -24
_diffrn_reflns_number 18342
_diffrn_reflns_point_group_measured_fraction_full 0.995
_diffrn_reflns_point_group_measured_fraction_max 0.995
_diffrn_reflns_theta_full 25.242
_diffrn_reflns_theta_max 25.244
_diffrn_reflns_theta_min 3.090
_diffrn_source_current 40.0
_diffrn_source_power 2.0
_diffrn_source_voltage 50.0
_exptl_absorpt_coefficient_mu 0.089
_exptl_absorpt_correction_T_max 1.00
_exptl_absorpt_correction_T_min 0.893
_exptl_absorpt_correction_type empirical
_exptl_absorpt_process_details 'Jacobson, Unpublished Results'
_exptl_crystal_colour 'clear colourless'
_exptl_crystal_colour_lustre clear
_exptl_crystal_colour_primary colourless
_exptl_crystal_density_diffrn 1.261
_exptl_crystal_description block
_exptl_crystal_F_000 1016
_exptl_crystal_size_max 0.22
_exptl_crystal_size_mid 0.18
_exptl_crystal_size_min 0.15
_refine_diff_density_max 0.214
_refine_diff_density_min -0.127
_refine_diff_density_rms 0.030
_refine_ls_abs_structure_details
;
 Refined as an inversion twin.
;
_refine_ls_abs_structure_Flack 1(2)
_refine_ls_extinction_method none
_refine_ls_goodness_of_fit_ref 0.766
_refine_ls_hydrogen_treatment mixed
_refine_ls_matrix_type full
_refine_ls_number_parameters 329
_refine_ls_number_reflns 4541
_refine_ls_number_restraints 302
_refine_ls_restrained_S_all 0.746
_refine_ls_R_factor_all 0.1296
_refine_ls_R_factor_gt 0.0495
_refine_ls_shift/su_max 0.000
_refine_ls_shift/su_mean 0.000
_refine_ls_structure_factor_coef Fsqd
_refine_ls_weighting_details 'w=1/[\s^2^(Fo^2^)+(0.0300P)^2^] where P=(Fo^2^+2Fc^2^)/3'
_refine_ls_weighting_scheme calc
_refine_ls_wR_factor_gt 0.0916
_refine_ls_wR_factor_ref 0.1102
_reflns_Friedel_coverage 0.739
_reflns_Friedel_fraction_full 0.993
_reflns_Friedel_fraction_max 0.993
_reflns_number_gt 1891
_reflns_number_total 4541
_reflns_threshold_expression 'I > 2\s(I)'
_cod_data_source_file d1ce00791b2.cif
_cod_data_source_block datam_CCDC4
_cod_depositor_comments 'Adding full bibliography for 7243420--7243429.cif.'
_cod_database_code 7243425
_shelx_shelxl_version_number 2018/3
_shelx_space_group_comment
;
The symmetry employed for this shelxl refinement is uniquely defined
by the following loop, which should always be used as a source of
symmetry information in preference to the above space-group names.
They are only intended as comments.
;
_shelx_estimated_absorpt_t_max 0.987
_shelx_estimated_absorpt_t_min 0.981
_olex2_refinement_description
;
1. Twinned data refinement
 Scales: 0(2)
 1(2)
2. Fixed Uiso
 At 1.2 times of:
  All C(H) groups, All C(H,H) groups, All N(H) groups
 At 1.5 times of:
  All C(H,H,H) groups, All O(H) groups
3. Rigid bond restraints
 All non-hydrogen atoms
 with sigma for 1-2 distances of 0.01 and sigma for 1-3 distances of 0.01
4. Uiso/Uaniso restraints and constraints
All non-hydrogen atoms restrained to be isotropic: with sigma of 0.1 and sigma
for terminal atoms of 0.2
5.a Ternary CH refined with riding coordinates:
 C32(H32), C34(H34), N38(H38), C43(H43), C47(H47)
5.b Secondary CH2 refined with riding coordinates:
 C30(H30A,H30B), C40(H40A,H40B), C41(H41A,H41B), C42(H42A,H42B)
5.c Me refined with riding coordinates:
 C45(H45A,H45B,H45C)
5.d Aromatic/amide H refined with riding coordinates:
 C31(H31), C39(H39), C44(H44), C46(H46), C48(H48), C10(H10), C11(H11),
 C12(H12), C91(H91)
5.e Tetrahedral OH refined with riding coordinates:
 O15(H15), O20(H20)
;
_olex2_submission_special_instructions 'No special instructions were received'

loop_
_space_group_symop_operation_xyz
'x, y, z'
'-x+1/2, -y, z+1/2'
'x+1/2, -y+1/2, -z'
'-x, y+1/2, -z+1/2'

loop_
_atom_site_label
_atom_site_type_symbol
_atom_site_fract_x
_atom_site_fract_y
_atom_site_fract_z
_atom_site_U_iso_or_equiv
_atom_site_adp_type
_atom_site_occupancy
_atom_site_site_symmetry_order
_atom_site_calc_flag
_atom_site_refinement_flags_posn
_atom_site_refinement_flags_adp
_atom_site_refinement_flags_occupancy
_atom_site_disorder_assembly
_atom_site_disorder_group
O50 O 0.7788(4) 0.1925(3) 0.05355(12) 0.0743(10) Uani 1 1 d . U . . .
O51 O 0.9322(5) 0.8422(4) 0.10305(12) 0.0619(11) Uani 1 1 d . U . . .
N49 N 0.6592(5) 0.6757(5) -0.03784(14) 0.0737(13) Uani 1 1 d . U . . .
C30 C 0.8055(6) 0.8980(5) 0.20502(18) 0.0735(16) Uani 1 1 d . U . . .
H30A H 0.840312 0.968944 0.184015 0.088 Uiso 1 1 calc R U . . .
H30B H 0.809536 0.934012 0.236292 0.088 Uiso 1 1 calc R U . . .
C31 C 0.6888(6) 0.3144(6) -0.00955(18) 0.0817(18) Uani 1 1 d . U . . .
H31 H 0.663621 0.230346 -0.022815 0.098 Uiso 1 1 calc R U . . .
C32 C 0.8644(5) 0.7119(5) 0.09711(14) 0.0486(12) Uani 1 1 d . U . . .
H32 H 0.940541 0.640315 0.100590 0.058 Uiso 1 1 calc R U . . .
C33 C 0.7555(6) 0.3184(6) 0.03422(16) 0.0614(14) Uani 1 1 d . U . . .
C34 C 0.6465(6) 0.8575(5) 0.19293(16) 0.0592(14) Uani 1 1 d . U . . .
H34 H 0.580398 0.936645 0.197535 0.071 Uiso 1 1 calc R U . . .
C35 C 0.6938(6) 0.5614(6) -0.01288(16) 0.0606(14) Uani 1 1 d . U . . .
C36 C 0.7941(5) 0.6983(5) 0.04977(15) 0.0535(12) Uani 1 1 d . U . . .
C37 C 0.7617(5) 0.5658(5) 0.03105(15) 0.0507(12) Uani 1 1 d . U . . .
N38 N 0.8157(5) 0.6565(4) 0.18055(12) 0.0574(11) Uani 1 1 d . U . . .
H38 H 0.882417 0.577775 0.176025 0.069 Uiso 1 1 calc R U . . .
C39 C 0.6612(7) 0.4319(7) -0.03228(18) 0.0821(17) Uani 1 1 d . U . . .
H39 H 0.619371 0.427809 -0.061688 0.099 Uiso 1 1 calc R U . . .
C40 C 0.9038(6) 0.7712(6) 0.20103(16) 0.0706(16) Uani 1 1 d . U . . .
H40A H 0.989132 0.791236 0.181580 0.085 Uiso 1 1 calc R U . . .
H40B H 0.939881 0.744762 0.231390 0.085 Uiso 1 1 calc R U . . .
C41 C 0.6421(5) 0.8136(5) 0.14245(15) 0.0601(14) Uani 1 1 d . U . . .
H41A H 0.671151 0.890228 0.122923 0.072 Uiso 1 1 calc R U . . .
H41B H 0.541376 0.787028 0.134169 0.072 Uiso 1 1 calc R U . . .
C42 C 0.6952(6) 0.6143(5) 0.21338(17) 0.0716(16) Uani 1 1 d . U . . .
H42A H 0.738902 0.577542 0.241481 0.086 Uiso 1 1 calc R U . . .
H42B H 0.634250 0.543109 0.199426 0.086 Uiso 1 1 calc R U . . .
C43 C 0.5989(6) 0.7399(5) 0.22489(16) 0.0639(15) Uani 1 1 d . U . . .
H43 H 0.622583 0.767645 0.256651 0.077 Uiso 1 1 calc R U . . .
C44 C 0.6951(6) 0.7947(6) -0.01969(18) 0.0784(17) Uani 1 1 d . U . . .
H44 H 0.675612 0.873599 -0.036885 0.094 Uiso 1 1 calc R U . . .
C45 C 0.8486(6) 0.1890(5) 0.09780(16) 0.0741(16) Uani 1 1 d . U . . .
H45A H 0.858819 0.095222 0.107747 0.111 Uiso 1 1 calc R U . . .
H45B H 0.945222 0.230889 0.095789 0.111 Uiso 1 1 calc R U . . .
H45C H 0.788698 0.238702 0.119686 0.111 Uiso 1 1 calc R U . . .
C46 C 0.7608(6) 0.8110(5) 0.02394(16) 0.0652(15) Uani 1 1 d . U . . .
H46 H 0.781607 0.898631 0.035176 0.078 Uiso 1 1 calc R U . . .
C47 C 0.7475(5) 0.6926(5) 0.13449(14) 0.0511(12) Uani 1 1 d . U . . .
H47 H 0.685878 0.614092 0.125186 0.061 Uiso 1 1 calc R U . . .
C48 C 0.7920(5) 0.4399(5) 0.05424(14) 0.0507(12) Uani 1 1 d . U . . .
H48 H 0.837089 0.440903 0.083211 0.061 Uiso 1 1 calc R U . . .
O15 O 0.3841(6) 0.4911(7) 0.11402(17) 0.146(2) Uani 1 1 d . U . . .
H15 H 0.317509 0.544108 0.121767 0.219 Uiso 1 1 calc R U . . .
O18 O 0.1486(6) 0.5692(6) 0.14747(17) 0.1204(17) Uani 1 1 d . U . . .
O19 O -0.0115(5) 0.4216(5) 0.17721(14) 0.1021(15) Uani 1 1 d . U . . .
O20 O 0.0548(6) 0.1723(5) 0.18511(13) 0.1135(16) Uani 1 1 d . U . . .
H20 H 0.005504 0.242879 0.187964 0.170 Uiso 1 1 calc R U . . .
C10 C 0.4062(13) 0.1263(12) 0.1279(3) 0.156(4) Uani 1 1 d . U . . .
H10 H 0.470860 0.055648 0.119650 0.187 Uiso 1 1 calc R U . . .
C11 C 0.4403(10) 0.2579(13) 0.1154(3) 0.158(4) Uani 1 1 d . U . . .
H11 H 0.527744 0.276058 0.099270 0.189 Uiso 1 1 calc R U . . .
C12 C 0.2780(12) 0.0943(9) 0.1525(3) 0.128(3) Uani 1 1 d . U . . .
H12 H 0.256998 0.004752 0.161760 0.154 Uiso 1 1 calc R U . . .
C13 C 0.1085(9) 0.4498(9) 0.1597(2) 0.0822(18) Uani 1 1 d . U . . .
C14 C 0.3473(9) 0.3619(9) 0.1265(3) 0.103(2) Uani 1 1 d . U . . .
C16 C 0.2139(7) 0.3341(7) 0.14980(18) 0.0715(15) Uani 1 1 d . U . . .
C17 C 0.1838(9) 0.2016(8) 0.1624(2) 0.0874(18) Uani 1 1 d . U . . .
C91 C 0.4357(7) 0.7088(6) 0.2231(2) 0.0900(19) Uani 1 1 d . U . . .
H91 H 0.395655 0.674303 0.195770 0.108 Uiso 1 1 calc R U . . .
C90 C 0.3480(12) 0.7281(10) 0.2582(4) 0.142(4) Uani 1 1 d . U . . .
H51 H 1.003(5) 0.844(5) 0.0878(13) 0.038(16) Uiso 1 1 d . . . . .
H90A H 0.258(6) 0.724(6) 0.2563(18) 0.08(2) Uiso 1 1 d . . . . .
H90B H 0.33(3) 0.784(18) 0.288(7) 0.59(15) Uiso 1 1 d . . . . .

loop_
_atom_site_aniso_label
_atom_site_aniso_U_11
_atom_site_aniso_U_22
_atom_site_aniso_U_33
_atom_site_aniso_U_23
_atom_site_aniso_U_13
_atom_site_aniso_U_12
O50 0.099(3) 0.050(2) 0.073(2) -0.005(2) -0.021(2) 0.004(2)
O51 0.076(3) 0.054(3) 0.057(2) -0.0015(19) 0.006(2) -0.008(2)
N49 0.096(3) 0.067(3) 0.058(3) 0.007(3) -0.018(3) 0.006(3)
C30 0.093(4) 0.063(4) 0.065(3) -0.011(3) -0.002(3) -0.009(3)
C31 0.115(5) 0.056(4) 0.074(4) -0.016(3) -0.030(4) 0.000(4)
C32 0.061(3) 0.038(3) 0.047(3) -0.002(2) 0.001(2) 0.002(3)
C33 0.075(4) 0.052(3) 0.058(3) -0.004(3) -0.007(3) 0.012(3)
C34 0.067(3) 0.050(3) 0.061(3) -0.008(3) 0.006(3) 0.009(3)
C35 0.075(4) 0.055(3) 0.052(3) 0.000(3) -0.008(3) 0.008(3)
C36 0.068(3) 0.047(3) 0.045(3) 0.003(2) 0.003(2) 0.004(3)
C37 0.057(3) 0.051(3) 0.044(3) -0.003(2) 0.002(2) 0.007(3)
N38 0.071(3) 0.050(3) 0.051(2) 0.002(2) 0.004(2) 0.016(2)
C39 0.111(5) 0.079(4) 0.056(3) -0.003(3) -0.027(3) 0.000(4)
C40 0.074(4) 0.090(4) 0.048(3) -0.003(3) -0.003(3) -0.001(3)
C41 0.067(3) 0.058(4) 0.055(3) 0.003(3) 0.002(3) 0.011(3)
C42 0.094(4) 0.061(4) 0.059(3) 0.017(3) 0.016(3) 0.004(3)
C43 0.082(4) 0.061(4) 0.049(3) -0.005(3) 0.003(3) 0.000(3)
C44 0.115(5) 0.058(4) 0.062(3) 0.015(3) -0.013(3) 0.002(4)
C45 0.091(4) 0.061(4) 0.071(3) 0.000(3) -0.013(3) 0.009(3)
C46 0.096(4) 0.050(3) 0.050(3) 0.004(3) -0.011(3) -0.003(3)
C47 0.063(3) 0.046(3) 0.044(2) 0.003(2) -0.005(2) 0.003(3)
C48 0.063(3) 0.046(3) 0.043(2) -0.004(3) -0.002(2) 0.006(3)
O15 0.119(4) 0.168(5) 0.150(4) 0.031(4) 0.002(4) -0.017(4)
O18 0.113(4) 0.097(4) 0.151(4) 0.005(4) -0.027(3) 0.008(3)
O19 0.081(3) 0.131(4) 0.095(3) -0.029(3) 0.003(3) 0.025(3)
O20 0.140(4) 0.128(4) 0.072(3) 0.015(3) -0.020(3) -0.029(3)
C10 0.164(9) 0.179(9) 0.125(8) -0.026(7) -0.027(6) 0.133(8)
C11 0.101(6) 0.232(10) 0.140(7) 0.023(8) 0.019(5) 0.083(8)
C12 0.191(8) 0.106(6) 0.088(5) -0.013(4) -0.041(5) 0.060(6)
C13 0.082(5) 0.090(5) 0.074(4) -0.004(4) -0.022(4) 0.007(5)
C14 0.091(5) 0.117(6) 0.102(5) 0.012(5) -0.013(4) 0.022(5)
C16 0.061(3) 0.096(4) 0.057(3) -0.003(3) -0.007(3) 0.025(4)
C17 0.108(5) 0.094(5) 0.060(4) -0.003(4) -0.024(4) 0.021(5)
C91 0.087(4) 0.090(5) 0.093(4) 0.020(4) 0.001(4) -0.005(4)
C90 0.095(6) 0.115(7) 0.214(11) 0.038(7) 0.073(7) 0.016(6)

loop_
_atom_type_symbol
_atom_type_description
_atom_type_scat_dispersion_real
_atom_type_scat_dispersion_imag
_atom_type_scat_source
C C 0.0033 0.0016 'International Tables Vol C Tables 4.2.6.8 and 6.1.1.4'
H H 0.0000 0.0000 'International Tables Vol C Tables 4.2.6.8 and 6.1.1.4'
N N 0.0061 0.0033 'International Tables Vol C Tables 4.2.6.8 and 6.1.1.4'
O O 0.0106 0.0060 'International Tables Vol C Tables 4.2.6.8 and 6.1.1.4'

loop_
_geom_angle_atom_site_label_1
_geom_angle_atom_site_label_2
_geom_angle_atom_site_label_3
_geom_angle
_geom_angle_site_symmetry_1
_geom_angle_site_symmetry_3
_geom_angle_publ_flag
C33 O50 C45 117.2(4) . . ?
C32 O51 H51 108(3) . . ?
C44 N49 C35 116.9(5) . . ?
H30A C30 H30B 108.4 . . ?
C34 C30 H30A 110.0 . . ?
C34 C30 H30B 110.0 . . ?
C40 C30 H30A 110.0 . . ?
C40 C30 H30B 110.0 . . ?
C40 C30 C34 108.5(4) . . ?
C33 C31 H31 120.0 . . ?
C39 C31 H31 120.0 . . ?
C39 C31 C33 119.9(5) . . ?
O51 C32 H32 108.8 . . ?
O51 C32 C36 111.6(4) . . ?
O51 C32 C47 108.7(4) . . ?
C36 C32 H32 108.8 . . ?
C36 C32 C47 110.2(4) . . ?
C47 C32 H32 108.8 . . ?
O50 C33 C31 114.3(5) . . ?
C48 C33 O50 124.8(4) . . ?
C48 C33 C31 120.9(5) . . ?
C30 C34 H34 109.5 . . ?
C30 C34 C43 108.4(4) . . ?
C41 C34 C30 108.5(4) . . ?
C41 C34 H34 109.5 . . ?
C41 C34 C43 111.3(4) . . ?
C43 C34 H34 109.5 . . ?
N49 C35 C37 123.5(5) . . ?
N49 C35 C39 118.1(5) . . ?
C39 C35 C37 118.4(5) . . ?
C37 C36 C32 120.5(4) . . ?
C46 C36 C32 121.2(4) . . ?
C46 C36 C37 118.3(4) . . ?
C35 C37 C36 117.3(5) . . ?
C35 C37 C48 118.8(5) . . ?
C48 C37 C36 123.9(4) . . ?
C40 N38 H38 108.2 . . ?
C40 N38 C42 109.7(4) . . ?
C40 N38 C47 113.1(4) . . ?
C42 N38 H38 108.2 . . ?
C42 N38 C47 109.3(4) . . ?
C47 N38 H38 108.2 . . ?
C31 C39 C35 121.8(5) . . ?
C31 C39 H39 119.1 . . ?
C35 C39 H39 119.1 . . ?
C30 C40 H40A 109.8 . . ?
C30 C40 H40B 109.8 . . ?
N38 C40 C30 109.2(4) . . ?
N38 C40 H40A 109.8 . . ?
N38 C40 H40B 109.8 . . ?
H40A C40 H40B 108.3 . . ?
C34 C41 H41A 109.6 . . ?
C34 C41 H41B 109.6 . . ?
C34 C41 C47 110.1(4) . . ?
H41A C41 H41B 108.1 . . ?
C47 C41 H41A 109.6 . . ?
C47 C41 H41B 109.6 . . ?
N38 C42 H42A 109.9 . . ?
N38 C42 H42B 109.9 . . ?
N38 C42 C43 109.1(4) . . ?
H42A C42 H42B 108.3 . . ?
C43 C42 H42A 109.9 . . ?
C43 C42 H42B 109.9 . . ?
C34 C43 C42 107.8(4) . . ?
C34 C43 H43 107.5 . . ?
C42 C43 H43 107.5 . . ?
C91 C43 C34 113.8(5) . . ?
C91 C43 C42 112.6(5) . . ?
C91 C43 H43 107.5 . . ?
N49 C44 H44 117.8 . . ?
N49 C44 C46 124.3(5) . . ?
C46 C44 H44 117.8 . . ?
O50 C45 H45A 109.5 . . ?
O50 C45 H45B 109.5 . . ?
O50 C45 H45C 109.5 . . ?
H45A C45 H45B 109.5 . . ?
H45A C45 H45C 109.5 . . ?
H45B C45 H45C 109.5 . . ?
C36 C46 C44 119.7(5) . . ?
C36 C46 H46 120.1 . . ?
C44 C46 H46 120.1 . . ?
C32 C47 C41 116.2(4) . . ?
C32 C47 H47 106.9 . . ?
N38 C47 C32 112.1(4) . . ?
N38 C47 C41 107.4(4) . . ?
N38 C47 H47 106.9 . . ?
C41 C47 H47 106.9 . . ?
C33 C48 C37 120.1(4) . . ?
C33 C48 H48 119.9 . . ?
C37 C48 H48 119.9 . . ?
C14 O15 H15 109.5 . . ?
C17 O20 H20 109.5 . . ?
C11 C10 H10 118.9 . . ?
C11 C10 C12 122.1(9) . . ?
C12 C10 H10 118.9 . . ?
C10 C11 H11 120.0 . . ?
C14 C11 C10 120.0(10) . . ?
C14 C11 H11 120.0 . . ?
C10 C12 H12 121.7 . . ?
C17 C12 C10 116.6(9) . . ?
C17 C12 H12 121.7 . . ?
O18 C13 C16 117.1(7) . . ?
O19 C13 O18 124.9(8) . . ?
O19 C13 C16 118.0(7) . . ?
O15 C14 C11 118.9(9) . . ?
O15 C14 C16 121.2(8) . . ?
C11 C14 C16 119.9(9) . . ?
C14 C16 C13 119.2(7) . . ?
C17 C16 C13 122.1(7) . . ?
C17 C16 C14 118.7(7) . . ?
O20 C17 C12 117.8(8) . . ?
O20 C17 C16 119.6(7) . . ?
C16 C17 C12 122.6(8) . . ?
C43 C91 H91 118.7 . . ?
C90 C91 C43 122.5(8) . . ?
C90 C91 H91 118.7 . . ?
C91 C90 H90A 123(5) . . ?
C91 C90 H90B 147(10) . . ?
H90A C90 H90B 84(10) . . ?

loop_
_geom_bond_atom_site_label_1
_geom_bond_atom_site_label_2
_geom_bond_distance
_geom_bond_site_symmetry_2
_geom_bond_publ_flag
O50 C33 1.360(5) . ?
O50 C45 1.425(5) . ?
O51 C32 1.415(5) . ?
O51 H51 0.77(4) . ?
N49 C35 1.360(6) . ?
N49 C44 1.309(6) . ?
C30 H30A 0.9700 . ?
C30 H30B 0.9700 . ?
C30 C34 1.522(7) . ?
C30 C40 1.519(6) . ?
C31 H31 0.9300 . ?
C31 C33 1.400(6) . ?
C31 C39 1.340(7) . ?
C32 H32 0.9800 . ?
C32 C36 1.513(6) . ?
C32 C47 1.518(6) . ?
C33 C48 1.355(6) . ?
C34 H34 0.9800 . ?
C34 C41 1.521(6) . ?
C34 C43 1.530(6) . ?
C35 C37 1.409(6) . ?
C35 C39 1.408(7) . ?
C36 C37 1.426(6) . ?
C36 C46 1.358(6) . ?
C37 C48 1.421(6) . ?
N38 H38 0.9800 . ?
N38 C40 1.488(5) . ?
N38 C42 1.496(6) . ?
N38 C47 1.507(5) . ?
C39 H39 0.9300 . ?
C40 H40A 0.9700 . ?
C40 H40B 0.9700 . ?
C41 H41A 0.9700 . ?
C41 H41B 0.9700 . ?
C41 C47 1.526(6) . ?
C42 H42A 0.9700 . ?
C42 H42B 0.9700 . ?
C42 C43 1.532(6) . ?
C43 H43 0.9800 . ?
C43 C91 1.497(8) . ?
C44 H44 0.9300 . ?
C44 C46 1.401(6) . ?
C45 H45A 0.9600 . ?
C45 H45B 0.9600 . ?
C45 H45C 0.9600 . ?
C46 H46 0.9300 . ?
C47 H47 0.9800 . ?
C48 H48 0.9300 . ?
O15 H15 0.8200 . ?
O15 C14 1.346(8) . ?
O18 C13 1.265(8) . ?
O19 C13 1.221(8) . ?
O20 H20 0.8200 . ?
O20 C17 1.361(8) . ?
C10 H10 0.9300 . ?
C10 C11 1.363(12) . ?
C10 C12 1.388(12) . ?
C11 H11 0.9300 . ?
C11 C14 1.349(11) . ?
C12 H12 0.9300 . ?
C12 C17 1.372(9) . ?
C13 C16 1.497(9) . ?
C14 C16 1.401(9) . ?
C16 C17 1.365(8) . ?
C91 H91 0.9300 . ?
C91 C90 1.298(10) . ?
C90 H90A 0.81(5) . ?
C90 H90B 1.0(2) . ?

loop_
_geom_torsion_atom_site_label_1
_geom_torsion_atom_site_label_2
_geom_torsion_atom_site_label_3
_geom_torsion_atom_site_label_4
_geom_torsion
_geom_torsion_site_symmetry_1
_geom_torsion_site_symmetry_2
_geom_torsion_site_symmetry_3
_geom_torsion_site_symmetry_4
_geom_torsion_publ_flag
O50 C33 C48 C37 -179.5(5) . . . . ?
O51 C32 C36 C37 160.3(4) . . . . ?
O51 C32 C36 C46 -19.4(6) . . . . ?
O51 C32 C47 N38 -77.2(5) . . . . ?
O51 C32 C47 C41 46.8(5) . . . . ?
N49 C35 C37 C36 0.3(7) . . . . ?
N49 C35 C37 C48 179.6(5) . . . . ?
N49 C35 C39 C31 -178.5(6) . . . . ?
N49 C44 C46 C36 1.4(9) . . . . ?
C30 C34 C41 C47 59.0(5) . . . . ?
C30 C34 C43 C42 -65.8(5) . . . . ?
C30 C34 C43 C91 168.6(5) . . . . ?
C31 C33 C48 C37 0.5(7) . . . . ?
C32 C36 C37 C35 178.9(4) . . . . ?
C32 C36 C37 C48 -0.3(7) . . . . ?
C32 C36 C46 C44 -179.7(5) . . . . ?
C33 C31 C39 C35 -1.8(9) . . . . ?
C34 C30 C40 N38 7.7(5) . . . . ?
C34 C41 C47 C32 -124.6(4) . . . . ?
C34 C41 C47 N38 1.8(5) . . . . ?
C34 C43 C91 C90 -114.2(7) . . . . ?
C35 N49 C44 C46 -2.4(8) . . . . ?
C35 C37 C48 C33 -0.2(7) . . . . ?
C36 C32 C47 N38 160.3(4) . . . . ?
C36 C32 C47 C41 -75.8(5) . . . . ?
C36 C37 C48 C33 179.0(5) . . . . ?
C37 C35 C39 C31 2.1(9) . . . . ?
C37 C36 C46 C44 0.6(7) . . . . ?
N38 C42 C43 C34 8.5(5) . . . . ?
N38 C42 C43 C91 134.8(5) . . . . ?
C39 C31 C33 O50 -179.5(5) . . . . ?
C39 C31 C33 C48 0.4(9) . . . . ?
C39 C35 C37 C36 179.7(5) . . . . ?
C39 C35 C37 C48 -1.0(7) . . . . ?
C40 C30 C34 C41 -64.6(5) . . . . ?
C40 C30 C34 C43 56.4(5) . . . . ?
C40 N38 C42 C43 56.4(5) . . . . ?
C40 N38 C47 C32 67.6(5) . . . . ?
C40 N38 C47 C41 -61.1(5) . . . . ?
C41 C34 C43 C42 53.5(6) . . . . ?
C41 C34 C43 C91 -72.1(6) . . . . ?
C42 N38 C40 C30 -66.4(5) . . . . ?
C42 N38 C47 C32 -169.9(4) . . . . ?
C42 N38 C47 C41 61.4(5) . . . . ?
C42 C43 C91 C90 122.7(7) . . . . ?
C43 C34 C41 C47 -60.1(5) . . . . ?
C44 N49 C35 C37 1.5(8) . . . . ?
C44 N49 C35 C39 -177.8(6) . . . . ?
C45 O50 C33 C31 179.0(4) . . . . ?
C45 O50 C33 C48 -0.9(7) . . . . ?
C46 C36 C37 C35 -1.4(7) . . . . ?
C46 C36 C37 C48 179.4(5) . . . . ?
C47 C32 C36 C37 -78.8(5) . . . . ?
C47 C32 C36 C46 101.5(5) . . . . ?
C47 N38 C40 C30 55.9(5) . . . . ?
C47 N38 C42 C43 -68.2(5) . . . . ?
O15 C14 C16 C13 2.0(9) . . . . ?
O15 C14 C16 C17 -178.7(6) . . . . ?
O18 C13 C16 C14 -2.2(8) . . . . ?
O18 C13 C16 C17 178.5(6) . . . . ?
O19 C13 C16 C14 175.1(6) . . . . ?
O19 C13 C16 C17 -4.2(8) . . . . ?
C10 C11 C14 O15 179.5(8) . . . . ?
C10 C11 C14 C16 -1.5(13) . . . . ?
C10 C12 C17 O20 177.8(6) . . . . ?
C10 C12 C17 C16 -1.2(11) . . . . ?
C11 C10 C12 C17 2.2(14) . . . . ?
C11 C14 C16 C13 -177.0(7) . . . . ?
C11 C14 C16 C17 2.4(10) . . . . ?
C12 C10 C11 C14 -0.8(16) . . . . ?
C13 C16 C17 O20 -0.7(8) . . . . ?
C13 C16 C17 C12 178.3(6) . . . . ?
C14 C16 C17 O20 180.0(5) . . . . ?
C14 C16 C17 C12 -0.9(9) . . . . ?

loop_
_twin_individual_id
_twin_individual_mass_fraction_refined
1 0(2)
2 1(2)
